data_4071290
loop_
_publ_author_name
'Allen, Olivia R.'
'Dalgarno, Scott J.'
'Field, Leslie D.'
'Jensen, Paul'
'Turnbull, Anthony J.'
'Willis, Anthony C.'

_publ_section_title
;
 Addition of CO2to Alkyl Iron Complexes, Fe(PP)2Me2
;
_journal_issue 9
_journal_name_full Organometallics
_journal_page_first 2092
_journal_paper_doi 10.1021/om800091a
_journal_volume 27
_journal_year 2008
_chemical_formula_moiety 'C7 H19 Fe0.50 P2'
_chemical_formula_sum 'C7 H19 Fe0.5 P2'
_chemical_formula_weight 193.09
_chemical_name_systematic
; 
 ? 
;
_space_group_IT_number 14
_symmetry_cell_setting monoclinic
_symmetry_space_group_name_Hall '-P 2ybc'
_symmetry_space_group_name_H-M 'P 1 21/c 1'
_atom_sites_solution_hydrogens geom
_atom_sites_solution_primary direct
_atom_sites_solution_secondary difmap
_audit_creation_method SHELXL-97
_cell_angle_alpha 90.00
_cell_angle_beta 132.979(9)
_cell_angle_gamma 90.00
_cell_formula_units_Z 4
_cell_length_a 8.762(2)
_cell_length_b 12.581(3)
_cell_length_c 12.814(2)
_cell_measurement_temperature 173(2)
_cell_volume 1033.4(4)
_computing_cell_refinement 'SAINT (Bruker, 1998)'
_computing_data_collection 'SMART (Bruker, 1998)'
_computing_data_reduction 'SAINT (Bruker, 1998)'
_computing_publication_material 'local program'
_computing_structure_refinement 'SHELXL-97 (Sheldrick, 1997)'
_computing_structure_solution 'SHELXS-97 (Sheldrick, 1990)'
_diffrn_ambient_temperature 173(2)
_diffrn_measured_fraction_theta_full 0.992
_diffrn_measured_fraction_theta_max 0.992
_diffrn_measurement_device_type 'Bruker SMART 1000 CCD diffractometer'
_diffrn_radiation_monochromator graphite
_diffrn_radiation_source 'fine-focus sealed tube'
_diffrn_radiation_type MoK\a
_diffrn_radiation_wavelength 0.71073
_diffrn_reflns_av_R_equivalents 0.0272
_diffrn_reflns_av_sigmaI/netI 0.0307
_diffrn_reflns_limit_h_max 11
_diffrn_reflns_limit_h_min -11
_diffrn_reflns_limit_k_max 16
_diffrn_reflns_limit_k_min -10
_diffrn_reflns_limit_l_max 15
_diffrn_reflns_limit_l_min -16
_diffrn_reflns_number 6363
_diffrn_reflns_theta_full 27.12
_diffrn_reflns_theta_max 27.12
_diffrn_reflns_theta_min 2.71
_exptl_absorpt_coefficient_mu 1.029
_exptl_absorpt_correction_T_max 0.8527
_exptl_absorpt_correction_T_min 0.7978
_exptl_absorpt_correction_type multi-scan
_exptl_crystal_colour Yellow
_exptl_crystal_density_diffrn 1.241
_exptl_crystal_density_method 'not measured'
_exptl_crystal_description Prism
_exptl_crystal_F_000 416
_exptl_crystal_size_max 0.23
_exptl_crystal_size_mid 0.18
_exptl_crystal_size_min 0.16
_refine_diff_density_max 0.719
_refine_diff_density_min -0.453
_refine_diff_density_rms 0.083
_refine_ls_extinction_method none
_refine_ls_goodness_of_fit_ref 1.093
_refine_ls_hydrogen_treatment calc
_refine_ls_matrix_type full
_refine_ls_number_parameters 141
_refine_ls_number_reflns 2269
_refine_ls_number_restraints 9
_refine_ls_restrained_S_all 1.096
_refine_ls_R_factor_all 0.0604
_refine_ls_R_factor_gt 0.0531
_refine_ls_shift/su_max 0.000
_refine_ls_shift/su_mean 0.000
_refine_ls_structure_factor_coef Fsqd
_refine_ls_weighting_details 'calc w=1/[\s^2^(Fo^2^)+(0.0521P)^2^+1.9604P] where P=(Fo^2^+2Fc^2^)/3'
_refine_ls_weighting_scheme calc
_refine_ls_wR_factor_gt 0.1306
_refine_ls_wR_factor_ref 0.1361
_reflns_number_gt 1998
_reflns_number_total 2269
_reflns_threshold_expression >2sigma(I)
_cod_data_source_file om800091a-file002.cif
_cod_data_source_block 1
_cod_depositor_comments
;
The following automatic conversions were performed:

'_symmetry_cell_setting' value 'Monoclinic' changed to 'monoclinic'
according to /home/saulius/struct/CIF-dictionaries/cif_core.dic
dictionary named 'cif_core.dic' version 2.4.1 from 2010-06-29.

Automatic conversion script
Id: cif_fix_values 1715 2011-07-08 13:25:40Z adriana 
;
_cod_original_sg_symbol_H-M P21/c
_cod_original_formula_sum 'C7 H19 Fe0.50 P2'
_cod_database_code 4071290

loop_
_symmetry_equiv_pos_as_xyz
'x, y, z'
'-x, y+1/2, -z+1/2'
'-x, -y, -z'
'x, -y-1/2, z-1/2'

loop_
_atom_site_label
_atom_site_type_symbol
_atom_site_fract_x
_atom_site_fract_y
_atom_site_fract_z
_atom_site_U_iso_or_equiv
_atom_site_adp_type
_atom_site_occupancy
_atom_site_symmetry_multiplicity
_atom_site_calc_flag
_atom_site_refinement_flags
_atom_site_disorder_assembly
_atom_site_disorder_group
Fe1 Fe 0.5000 1.0000 0.0000 0.0267(2) Uani 1 2 d S . .
P1 P 0.828(2) 1.0243(10) 0.1867(12) 0.0343(16) Uani 0.50 1 d PD A 5
C1 C 0.9042(19) 1.1593(9) 0.2883(12) 0.044(3) Uiso 0.50 1 d P A 5
H1A H 1.0516 1.1747 0.3433 0.066 Uiso 0.50 1 calc PR A 5
H1B H 0.8814 1.1542 0.3532 0.066 Uiso 0.50 1 calc PR A 5
H1C H 0.8177 1.2165 0.2193 0.066 Uiso 0.50 1 calc PR A 5
P2 P 0.4966(8) 0.8791(8) 0.1203(8) 0.0420(15) Uani 0.50 1 d PD A 5
C2 C 1.0360(19) 1.0235(10) 0.1901(14) 0.078(3) Uiso 0.50 1 d P A 5
H2A H 1.1697 1.0311 0.2888 0.118 Uiso 0.50 1 calc PR A 5
H2B H 1.0176 1.0827 0.1327 0.118 Uiso 0.50 1 calc PR A 5
H2C H 1.0343 0.9562 0.1508 0.118 Uiso 0.50 1 calc PR A 5
P3 P 0.822(4) 1.0284(17) 0.210(2) 0.031(3) Uani 0.25 1 d PD A 4
C3 C 0.9127(14) 0.9139(8) 0.3152(10) 0.061(2) Uiso 0.50 1 d PD A 5
H3A H 0.9564 0.8517 0.2937 0.073 Uiso 0.50 1 calc PR A 5
H3B H 1.0334 0.9374 0.4137 0.073 Uiso 0.50 1 calc PR A 5
P4 P 0.5214(11) 0.8800(8) 0.1333(8) 0.057(2) Uani 0.50 1 d PD A 4
C4 C 0.7378(14) 0.8834(9) 0.3037(10) 0.071(3) Uiso 0.50 1 d PD A 5
H4A H 0.7264 0.9355 0.3560 0.085 Uiso 0.50 1 calc PR A 5
H4B H 0.7662 0.8127 0.3478 0.085 Uiso 0.50 1 calc PR A 5
P5 P 0.1776(11) 0.9411(5) -0.1607(8) 0.0234(13) Uani 0.25 1 d PD A 1
C5 C 0.4177(18) 0.7353(8) 0.0558(12) 0.068(3) Uiso 0.50 1 d P A 5
H5A H 0.4963 0.7087 0.0323 0.102 Uiso 0.50 1 calc PR A 5
H5B H 0.2680 0.7323 -0.0292 0.102 Uiso 0.50 1 calc PR A 5
H5C H 0.4483 0.6913 0.1313 0.102 Uiso 0.50 1 calc PR A 5
C6 C 0.311(2) 0.8797(11) 0.1388(15) 0.089(3) Uiso 0.50 1 d P A 5
H6A H 0.3453 0.8230 0.2044 0.134 Uiso 0.50 1 calc PR A 5
H6B H 0.1706 0.8679 0.0454 0.134 Uiso 0.50 1 calc PR A 5
H6C H 0.3158 0.9485 0.1768 0.134 Uiso 0.50 1 calc PR A 5
C7 C 0.917(2) 1.1400(10) 0.3079(13) 0.052(3) Uiso 0.50 1 d P A 4
H7A H 0.8488 1.1529 0.3432 0.078 Uiso 0.50 1 calc PR A 4
H7B H 0.8913 1.2003 0.2490 0.078 Uiso 0.50 1 calc PR A 4
H7C H 1.0679 1.1321 0.3890 0.078 Uiso 0.50 1 calc PR A 4
C8 C 1.047(3) 0.9816(13) 0.2297(18) 0.044(3) Uiso 0.25 1 d P A 4
H8A H 1.1787 0.9920 0.3286 0.067 Uiso 0.25 1 calc PR A 4
H8B H 1.0491 1.0226 0.1658 0.067 Uiso 0.25 1 calc PR A 4
H8C H 1.0291 0.9060 0.2052 0.067 Uiso 0.25 1 calc PR A 4
C9 C 0.883(2) 0.9359(9) 0.3475(13) 0.034(3) Uiso 0.25 1 d PD A 4
H9A H 1.0356 0.9260 0.4234 0.041 Uiso 0.25 1 calc PR A 4
H9B H 0.8343 0.9674 0.3914 0.041 Uiso 0.25 1 calc PR A 4
C10 C 0.7766(16) 0.8266(9) 0.2820(11) 0.026(2) Uiso 0.25 1 d PD A 4
H10A H 0.7770 0.7827 0.3463 0.032 Uiso 0.25 1 calc PR A 4
H10B H 0.8372 0.7862 0.2514 0.032 Uiso 0.25 1 calc PR A 4
C11 C 0.416(3) 0.8888(14) 0.2162(18) 0.049(3) Uiso 0.25 1 d P A 4
H11A H 0.4405 0.8216 0.2644 0.073 Uiso 0.25 1 calc PR A 4
H11B H 0.2658 0.9028 0.1428 0.073 Uiso 0.25 1 calc PR A 4
H11C H 0.4852 0.9468 0.2860 0.073 Uiso 0.25 1 calc PR A 4
C12 C 0.514(2) 0.7385(10) 0.0902(13) 0.029(2) Uiso 0.25 1 d P A 4
H12A H 0.6322 0.7236 0.0985 0.044 Uiso 0.25 1 calc PR A 4
H12B H 0.3833 0.7238 -0.0075 0.044 Uiso 0.25 1 calc PR A 4
H12C H 0.5243 0.6932 0.1568 0.044 Uiso 0.25 1 calc PR A 4
C13 C -0.041(2) 1.0368(13) -0.2944(17) 0.047(3) Uiso 0.25 1 d P A 1
H13A H -0.1713 1.0107 -0.3251 0.071 Uiso 0.25 1 calc PR A 1
H13B H -0.0554 1.0425 -0.3772 0.071 Uiso 0.25 1 calc PR A 1
H13C H -0.0081 1.1069 -0.2501 0.071 Uiso 0.25 1 calc PR A 1
C14 C 0.0850(18) 0.8867(10) -0.0820(12) 0.032(2) Uiso 0.25 1 d PD A 1
H14A H 0.0506 0.9440 -0.0480 0.039 Uiso 0.25 1 calc PR A 1
H14B H -0.0404 0.8422 -0.1516 0.039 Uiso 0.25 1 calc PR A 1
C15 C 0.2701(18) 0.8184(11) 0.0449(14) 0.042(3) Uiso 0.25 1 d PD A 1
H15A H 0.2646 0.7472 0.0094 0.050 Uiso 0.25 1 calc PR A 1
H15B H 0.2564 0.8089 0.1149 0.050 Uiso 0.25 1 calc PR A 1
C16 C 0.555(2) 0.9389(11) 0.2916(14) 0.038(3) Uiso 0.25 1 d P A 3
H16A H 0.5695 0.8804 0.3484 0.057 Uiso 0.25 1 calc PR A 3
H16B H 0.4320 0.9815 0.2522 0.057 Uiso 0.25 1 calc PR A 3
H16C H 0.6797 0.9838 0.3522 0.057 Uiso 0.25 1 calc PR A 3
C17 C 0.703(3) 0.7797(15) 0.234(2) 0.059(4) Uiso 0.25 1 d P A 1
H17A H 0.8438 0.8089 0.2903 0.088 Uiso 0.25 1 calc PR A 1
H17B H 0.6789 0.7243 0.1699 0.088 Uiso 0.25 1 calc PR A 1
H17C H 0.6897 0.7492 0.2974 0.088 Uiso 0.25 1 calc PR A 1
C18 C 0.3972(6) 1.1148(3) 0.0627(4) 0.0448(8) Uani 1 1 d . A .
H18A H 0.4058 1.1859 0.0358 0.067 Uiso 1 1 calc R . .
H18B H 0.4861 1.1115 0.1663 0.067 Uiso 1 1 calc R . .
H18C H 0.2525 1.0997 0.0149 0.067 Uiso 1 1 calc R . .

loop_
_atom_site_aniso_label
_atom_site_aniso_U_11
_atom_site_aniso_U_22
_atom_site_aniso_U_33
_atom_site_aniso_U_23
_atom_site_aniso_U_13
_atom_site_aniso_U_12
Fe1 0.0251(3) 0.0250(3) 0.0281(3) 0.0010(2) 0.0174(3) 0.0004(2)
P1 0.0282(18) 0.039(2) 0.031(3) -0.011(2) 0.0183(18) -0.0013(18)
P2 0.0232(11) 0.050(3) 0.051(2) 0.0164(17) 0.0242(13) 0.0060(12)
P3 0.027(2) 0.031(4) 0.033(6) -0.002(4) 0.019(4) 0.003(2)
P4 0.091(4) 0.046(3) 0.057(3) 0.020(2) 0.060(3) 0.010(3)
P5 0.0249(18) 0.019(2) 0.027(3) 0.0037(17) 0.0179(17) -0.0025(18)
C18 0.046(2) 0.0389(19) 0.051(2) -0.0074(15) 0.0333(18) -0.0027(15)

loop_
_atom_type_symbol
_atom_type_description
_atom_type_scat_dispersion_real
_atom_type_scat_dispersion_imag
_atom_type_scat_source
C C 0.0033 0.0016 'International Tables Vol C Tables 4.2.6.8 and 6.1.1.4'
H H 0.0000 0.0000 'International Tables Vol C Tables 4.2.6.8 and 6.1.1.4'
Fe Fe 0.3463 0.8444 'International Tables Vol C Tables 4.2.6.8 and 6.1.1.4'
P P 0.1023 0.0942 'International Tables Vol C Tables 4.2.6.8 and 6.1.1.4'

loop_
_geom_angle_atom_site_label_1
_geom_angle_atom_site_label_2
_geom_angle_atom_site_label_3
_geom_angle
_geom_angle_site_symmetry_1
_geom_angle_site_symmetry_3
C18 Fe1 C18 180.000(1) 3_675 .
C18 Fe1 P1 85.9(3) 3_675 .
C18 Fe1 P1 94.1(3) . .
C18 Fe1 P1 94.1(3) 3_675 3_675
C18 Fe1 P1 85.9(3) . 3_675
P1 Fe1 P1 179.999(2) . 3_675
C18 Fe1 P2 90.4(3) 3_675 .
C18 Fe1 P2 89.6(3) . .
P1 Fe1 P2 88.0(3) . .
P1 Fe1 P2 92.0(3) 3_675 .
C18 Fe1 P2 89.6(3) 3_675 3_675
C18 Fe1 P2 90.4(3) . 3_675
P1 Fe1 P2 92.0(3) . 3_675
P1 Fe1 P2 88.0(3) 3_675 3_675
P2 Fe1 P2 180.0(4) . 3_675
C18 Fe1 P4 90.4(3) 3_675 3_675
C18 Fe1 P4 89.6(3) . 3_675
P1 Fe1 P4 96.1(3) . 3_675
P1 Fe1 P4 83.9(3) 3_675 3_675
P2 Fe1 P4 175.8(3) . 3_675
P2 Fe1 P4 4.2(3) 3_675 3_675
C18 Fe1 P4 89.6(3) 3_675 .
C18 Fe1 P4 90.4(3) . .
P1 Fe1 P4 83.9(3) . .
P1 Fe1 P4 96.1(3) 3_675 .
P2 Fe1 P4 4.2(3) . .
P2 Fe1 P4 175.8(3) 3_675 .
P4 Fe1 P4 180.0(3) 3_675 .
C18 Fe1 P5 88.7(3) 3_675 3_675
C18 Fe1 P5 91.3(3) . 3_675
P1 Fe1 P5 13.9(3) . 3_675
P1 Fe1 P5 166.1(3) 3_675 3_675
P2 Fe1 P5 101.6(2) . 3_675
P2 Fe1 P5 78.4(2) 3_675 3_675
P4 Fe1 P5 82.5(2) 3_675 3_675
P4 Fe1 P5 97.5(2) . 3_675
C18 Fe1 P5 91.3(3) 3_675 .
C18 Fe1 P5 88.7(3) . .
P1 Fe1 P5 166.1(3) . .
P1 Fe1 P5 13.9(3) 3_675 .
P2 Fe1 P5 78.4(2) . .
P2 Fe1 P5 101.6(2) 3_675 .
P4 Fe1 P5 97.5(2) 3_675 .
P4 Fe1 P5 82.5(2) . .
P5 Fe1 P5 180.000(1) 3_675 .
C18 Fe1 P3 92.9(4) 3_675 .
C18 Fe1 P3 87.1(4) . .
P1 Fe1 P3 8.7(6) . .
P1 Fe1 P3 171.3(6) 3_675 .
P2 Fe1 P3 82.8(5) . .
P2 Fe1 P3 97.2(6) 3_675 .
P4 Fe1 P3 101.2(6) 3_675 .
P4 Fe1 P3 78.8(6) . .
P5 Fe1 P3 19.2(6) 3_675 .
P5 Fe1 P3 160.8(6) . .
C18 Fe1 P3 87.1(4) 3_675 3_675
C18 Fe1 P3 92.9(4) . 3_675
P1 Fe1 P3 171.3(6) . 3_675
P1 Fe1 P3 8.7(6) 3_675 3_675
P2 Fe1 P3 97.2(6) . 3_675
P2 Fe1 P3 82.8(5) 3_675 3_675
P4 Fe1 P3 78.8(6) 3_675 3_675
P4 Fe1 P3 101.2(6) . 3_675
P5 Fe1 P3 160.8(6) 3_675 3_675
P5 Fe1 P3 19.2(6) . 3_675
P3 Fe1 P3 179.999(3) . 3_675
C2 P1 C3 100.8(8) . .
C2 P1 C1 96.3(8) . .
C3 P1 C1 107.8(7) . .
C2 P1 Fe1 126.0(6) . .
C3 P1 Fe1 107.2(7) . .
C1 P1 Fe1 116.7(7) . .
C4 P2 C6 101.0(7) . .
C4 P2 C5 110.5(6) . .
C6 P2 C5 88.2(6) . .
C4 P2 Fe1 109.5(5) . .
C6 P2 Fe1 122.7(6) . .
C5 P2 Fe1 122.0(5) . .
C7 P3 C9 97.9(10) . .
C7 P3 C8 102.5(15) . .
C9 P3 C8 94.4(12) . .
C7 P3 Fe1 127.8(12) . .
C9 P3 Fe1 110.6(12) . .
C8 P3 Fe1 117.2(9) . .
C4 C3 P1 109.9(8) . .
C4 C3 H3A 109.7 . .
P1 C3 H3A 109.7 . .
C4 C3 H3B 109.7 . .
P1 C3 H3B 109.7 . .
H3A C3 H3B 108.2 . .
C17 P4 C10 25.2(6) . .
C17 P4 C15 105.2(9) . .
C10 P4 C15 126.7(7) . .
C17 P4 C11 100.8(9) . .
C10 P4 C11 99.3(7) . .
C15 P4 C11 60.8(7) . .
C17 P4 C12 49.2(8) . .
C10 P4 C12 73.9(6) . .
C15 P4 C12 68.1(7) . .
C11 P4 C12 107.8(8) . .
C17 P4 C16 95.3(8) . .
C10 P4 C16 81.1(6) . .
C15 P4 C16 93.9(7) . .
C11 P4 C16 33.2(7) . .
C12 P4 C16 128.0(7) . .
C17 P4 Fe1 129.0(7) . .
C10 P4 Fe1 117.7(5) . .
C15 P4 Fe1 112.5(5) . .
C11 P4 Fe1 127.1(7) . .
C12 P4 Fe1 117.5(5) . .
C16 P4 Fe1 114.5(6) . .
C3 C4 P2 110.6(7) . .
C3 C4 H4A 109.5 . .
P2 C4 H4A 109.5 . .
C3 C4 H4B 109.5 . .
P2 C4 H4B 109.5 . .
H4A C4 H4B 108.1 . .
C14 P5 C13 100.7(8) . .
C14 P5 Fe1 112.6(5) . .
C13 P5 Fe1 119.6(6) . .
C10 C9 P3 111.3(11) . .
C10 C9 H9A 109.4 . .
P3 C9 H9A 109.4 . .
C10 C9 H9B 109.4 . .
P3 C9 H9B 109.4 . .
H9A C9 H9B 108.0 . .
C9 C10 P4 95.5(8) . .
C9 C10 H10A 112.6 . .
P4 C10 H10A 112.6 . .
C9 C10 H10B 112.6 . .
P4 C10 H10B 112.6 . .
H10A C10 H10B 110.1 . .
C15 C14 P5 104.4(8) . .
C15 C14 H14A 110.9 . .
P5 C14 H14A 110.9 . .
C15 C14 H14B 110.9 . .
P5 C14 H14B 110.9 . .
H14A C14 H14B 108.9 . .
C14 C15 P4 111.8(9) . .
C14 C15 H15A 109.3 . .
P4 C15 H15A 109.3 . .
C14 C15 H15B 109.3 . .
P4 C15 H15B 109.3 . .
H15A C15 H15B 107.9 . .
Fe1 C18 H18A 109.5 . .
Fe1 C18 H18B 109.5 . .
H18A C18 H18B 109.5 . .
Fe1 C18 H18C 109.5 . .
H18A C18 H18C 109.5 . .
H18B C18 H18C 109.5 . .

loop_
_geom_bond_atom_site_label_1
_geom_bond_atom_site_label_2
_geom_bond_distance
_geom_bond_site_symmetry_2
Fe1 C18 2.128(4) 3_675
Fe1 C18 2.128(4) .
Fe1 P1 2.169(13) .
Fe1 P1 2.169(13) 3_675
Fe1 P2 2.180(8) .
Fe1 P2 2.180(8) 3_675
Fe1 P4 2.190(7) 3_675
Fe1 P4 2.190(7) .
Fe1 P5 2.200(7) 3_675
Fe1 P5 2.200(7) .
Fe1 P3 2.23(2) .
Fe1 P3 2.23(2) 3_675
P1 C2 1.790(16) .
P1 C3 1.878(12) .
P1 C1 1.961(17) .
C1 H1A 0.9800 .
C1 H1B 0.9800 .
C1 H1C 0.9800 .
P2 C4 1.794(11) .
P2 C6 1.796(14) .
P2 C5 1.912(14) .
C2 H2A 0.9800 .
C2 H2B 0.9800 .
C2 H2C 0.9800 .
P3 C7 1.68(3) .
P3 C9 1.864(17) .
P3 C8 1.90(3) .
C3 C4 1.486(11) .
C3 H3A 0.9900 .
C3 H3B 0.9900 .
P4 C17 1.729(19) .
P4 C10 1.809(11) .
P4 C15 1.825(13) .
P4 C11 1.825(17) .
P4 C12 1.852(16) .
P4 C16 1.984(16) .
C4 H4A 0.9900 .
C4 H4B 0.9900 .
P5 C14 1.806(12) .
P5 C13 1.890(17) .
C5 H5A 0.9800 .
C5 H5B 0.9800 .
C5 H5C 0.9800 .
C6 H6A 0.9800 .
C6 H6B 0.9800 .
C6 H6C 0.9800 .
C7 H7A 0.9800 .
C7 H7B 0.9800 .
C7 H7C 0.9800 .
C8 H8A 0.9800 .
C8 H8B 0.9800 .
C8 H8C 0.9800 .
C9 C10 1.547(13) .
C9 H9A 0.9900 .
C9 H9B 0.9900 .
C10 H10A 0.9900 .
C10 H10B 0.9900 .
C11 H11A 0.9800 .
C11 H11B 0.9800 .
C11 H11C 0.9800 .
C12 H12A 0.9800 .
C12 H12B 0.9800 .
C12 H12C 0.9800 .
C13 H13A 0.9800 .
C13 H13B 0.9800 .
C13 H13C 0.9800 .
C14 C15 1.554(13) .
C14 H14A 0.9900 .
C14 H14B 0.9900 .
C15 H15A 0.9900 .
C15 H15B 0.9900 .
C16 H16A 0.9800 .
C16 H16B 0.9800 .
C16 H16C 0.9800 .
C17 H17A 0.9800 .
C17 H17B 0.9800 .
C17 H17C 0.9800 .
C18 H18A 0.9800 .
C18 H18B 0.9800 .
C18 H18C 0.9800 .
